data_1517302
loop_
_publ_author_name
'Cabrera, Armando'
'Sharma, Pankaj'
'P\'erez-Flores, F. Javier'
'Velasco, Luis'
'Arias, J. Luis'
'Rubio-P\'erez, Laura'

_publ_section_title
;
 Diastereo- and enantioselective reductive amination of cycloaliphatic
 ketones by preformed chiral palladium complexes
;
_journal_issue 8
_journal_name_full 'Catalysis Science &amp; Technology'
_journal_page_first 2626
_journal_paper_doi 10.1039/c4cy00058g
_journal_volume 4
_journal_year 2014
_chemical_absolute_configuration ad
_chemical_formula_moiety '2(C44 H40 Br2 P2 Pd), C3 H6 O'
_chemical_formula_sum 'C40.5 H43 Br2 O0.5 P2 Pd'
_chemical_formula_weight 925.96
_chemical_name_systematic
; 
 ? 
;
_space_group_IT_number 4
_symmetry_cell_setting monoclinic
_symmetry_space_group_name_Hall 'P 2yb'
_symmetry_space_group_name_H-M 'P 1 21 1'
_atom_sites_solution_hydrogens geom
_atom_sites_solution_primary direct
_atom_sites_solution_secondary difmap
_audit_creation_method SHELXL-97
_cell_angle_alpha 90.00
_cell_angle_beta 98.314(2)
_cell_angle_gamma 90.00
_cell_formula_units_Z 4
_cell_length_a 12.1698(11)
_cell_length_b 12.3293(12)
_cell_length_c 26.720(3)
_cell_measurement_reflns_used 9909
_cell_measurement_temperature 298(2)
_cell_measurement_theta_max 24.98
_cell_measurement_theta_min 2.26
_cell_volume 3967.1(7)
_computing_cell_refinement 'SMART V 5.625 (Bruker, 1999)'
_computing_data_collection 'SMART V 5.625 (Bruker, 1999)'
_computing_data_reduction 'SAINT V 7.34A (Bruker, 2006)'
_computing_molecular_graphics 'SHELXTL V 6.12 (Sheldrick, 2000)'
_computing_publication_material 'SHELXTL V 6.12 (Sheldrick, 2000)'
_computing_structure_refinement 'SHELXTL V 6.12 (Sheldrick, 2000)'
_computing_structure_solution 'SHELXTL V 6.12 (Sheldrick, 2000)'
_diffrn_ambient_temperature 298(2)
_diffrn_detector_area_resol_mean 0.661
_diffrn_measured_fraction_theta_full 0.996
_diffrn_measured_fraction_theta_max 0.996
_diffrn_measurement_device_type 'Bruker Smart Apex CCD diffractometer 01-670-01'
_diffrn_measurement_method \w-scans
_diffrn_radiation_monochromator graphite
_diffrn_radiation_source 'fine-focus sealed tube'
_diffrn_radiation_type MoK\a
_diffrn_radiation_wavelength 0.71073
_diffrn_reflns_av_R_equivalents 0.0479
_diffrn_reflns_av_sigmaI/netI 0.0856
_diffrn_reflns_limit_h_max 13
_diffrn_reflns_limit_h_min -14
_diffrn_reflns_limit_k_max 14
_diffrn_reflns_limit_k_min -14
_diffrn_reflns_limit_l_max 32
_diffrn_reflns_limit_l_min -31
_diffrn_reflns_number 32469
_diffrn_reflns_theta_full 25.38
_diffrn_reflns_theta_max 25.38
_diffrn_reflns_theta_min 1.69
_diffrn_standards_decay_% 0
_exptl_absorpt_coefficient_mu 2.596
_exptl_absorpt_correction_T_max 0.7013
_exptl_absorpt_correction_T_min 0.4429
_exptl_absorpt_correction_type multi-scan
_exptl_absorpt_process_details '(Sheldrick, 2008)'
_exptl_crystal_colour red
_exptl_crystal_density_diffrn 1.550
_exptl_crystal_density_method 'not measured'
_exptl_crystal_description prism
_exptl_crystal_F_000 1864
_exptl_crystal_size_max 0.364
_exptl_crystal_size_mid 0.336
_exptl_crystal_size_min 0.142
_refine_diff_density_max 0.888
_refine_diff_density_min -0.317
_refine_diff_density_rms 0.077
_refine_ls_abs_structure_details 'Flack H D (1983), Acta Cryst. A39, 876-881'
_refine_ls_abs_structure_Flack 0.014(6)
_refine_ls_extinction_method none
_refine_ls_goodness_of_fit_ref 0.982
_refine_ls_hydrogen_treatment constr
_refine_ls_matrix_type full
_refine_ls_number_parameters 997
_refine_ls_number_reflns 14140
_refine_ls_number_restraints 184
_refine_ls_restrained_S_all 0.977
_refine_ls_R_factor_all 0.0695
_refine_ls_R_factor_gt 0.0452
_refine_ls_shift/su_max 0.002
_refine_ls_shift/su_mean 0.000
_refine_ls_structure_factor_coef Fsqd
_refine_ls_weighting_details 'calc w=1/[\s^2^(Fo^2^)+(0.0267P)^2^] where P=(Fo^2^+2Fc^2^)/3'
_refine_ls_weighting_scheme calc
_refine_ls_wR_factor_gt 0.0866
_refine_ls_wR_factor_ref 0.0953
_reflns_number_gt 10728
_reflns_number_total 14140
_reflns_threshold_expression >2sigma(I)
_cod_data_source_file c4cy00058g2.cif
_cod_data_source_block 103COA12
_cod_depositor_comments
;
The following automatic conversions were performed:

'_symmetry_cell_setting' value 'Monoclinic' changed to 'monoclinic'
according to
/usr/data/users/saulius/crontab/automatic-downloads/current/RSC/lib/dictionaries/cif_core.dic
dictionary named 'cif_core.dic' version 2.4.2 from 2011-04-26.

Automatic conversion script
Id: cif_fix_values 2281 2013-09-26 08:29:07Z andrius 
;
_cod_original_cell_volume 3967.0(7)
_cod_original_sg_symbol_H-M 'P 21'
_cod_database_code 1517302

loop_
_symmetry_equiv_pos_as_xyz
'x, y, z'
'-x, y+1/2, -z'

loop_
_atom_site_label
_atom_site_type_symbol
_atom_site_fract_x
_atom_site_fract_y
_atom_site_fract_z
_atom_site_U_iso_or_equiv
_atom_site_adp_type
_atom_site_occupancy
_atom_site_symmetry_multiplicity
_atom_site_calc_flag
_atom_site_refinement_flags
_atom_site_disorder_assembly
_atom_site_disorder_group
Pd1 Pd 0.44611(4) 0.55167(4) 0.108315(16) 0.03766(12) Uani 1 1 d . . .
Br1 Br 0.45443(6) 0.75130(5) 0.09410(3) 0.05507(19) Uani 1 1 d . . .
Br2 Br 0.64875(6) 0.52794(6) 0.10812(3) 0.0596(2) Uani 1 1 d . . .
P1 P 0.26087(13) 0.55839(14) 0.08448(5) 0.0388(4) Uani 1 1 d . . .
P2 P 0.43743(14) 0.39060(13) 0.14818(6) 0.0380(4) Uani 1 1 d . . .
C101 C 0.1863(4) 0.3463(5) 0.10387(19) 0.0360(13) Uani 1 1 d . . .
C102 C 0.1979(5) 0.4267(5) 0.0673(2) 0.0381(14) Uani 1 1 d . . .
C103 C 0.1735(5) 0.3964(6) 0.0163(2) 0.0441(16) Uani 1 1 d . . .
H101 H 0.1777 0.4478 -0.0088 0.053 Uiso 1 1 calc R . .
C104 C 0.1438(5) 0.2930(6) 0.0032(2) 0.0483(18) Uani 1 1 d . . .
H102 H 0.1290 0.2755 -0.0310 0.058 Uiso 1 1 calc R . .
C105 C 0.1346(5) 0.2125(6) 0.0386(2) 0.0463(16) Uani 1 1 d . A .
C106 C 0.1543(5) 0.2412(5) 0.0899(2) 0.0422(16) Uani 1 1 d . A .
C107 C 0.1447(6) 0.1537(6) 0.1296(2) 0.0540(17) Uani 1 1 d . . .
H103 H 0.2090 0.1597 0.1555 0.065 Uiso 0.615(15) 1 calc PR A 1
H104 H 0.0799 0.1701 0.1455 0.065 Uiso 0.615(15) 1 calc PR A 1
H303 H 0.1191 0.1860 0.1585 0.065 Uiso 0.385(15) 1 d PR A 2
H304 H 0.2167 0.1231 0.1404 0.065 Uiso 0.385(15) 1 d PR A 2
C108 C 0.1359(14) 0.0394(13) 0.1125(4) 0.067(3) Uani 0.615(15) 1 d PDU A 1
H105 H 0.1112 -0.0056 0.1385 0.081 Uiso 0.615(15) 1 calc PR A 1
H106 H 0.2081 0.0135 0.1064 0.081 Uiso 0.615(15) 1 calc PR A 1
C109 C 0.0524(12) 0.0317(15) 0.0635(5) 0.065(4) Uani 0.615(15) 1 d PDU A 1
H107 H -0.0190 0.0610 0.0688 0.078 Uiso 0.615(15) 1 calc PR A 1
H108 H 0.0421 -0.0434 0.0530 0.078 Uiso 0.615(15) 1 calc PR A 1
C308 C 0.065(2) 0.061(2) 0.1086(8) 0.068(4) Uani 0.385(15) 1 d PDU A 2
H305 H 0.0640 0.0042 0.1339 0.081 Uiso 0.385(15) 1 calc PR A 2
H306 H -0.0103 0.0882 0.0999 0.081 Uiso 0.385(15) 1 calc PR A 2
C309 C 0.107(2) 0.015(2) 0.0610(8) 0.068(4) Uani 0.385(15) 1 d PDU A 2
H307 H 0.1834 -0.0096 0.0698 0.081 Uiso 0.385(15) 1 calc PR A 2
H308 H 0.0623 -0.0471 0.0483 0.081 Uiso 0.385(15) 1 calc PR A 2
C110 C 0.1010(6) 0.0987(6) 0.0221(3) 0.060(2) Uani 1 1 d . . .
H109 H 0.1654 0.0610 0.0131 0.072 Uiso 0.615(15) 1 calc PR A 1
H110 H 0.0460 0.1024 -0.0080 0.072 Uiso 0.615(15) 1 calc PR A 1
H309 H 0.1464 0.0763 -0.0026 0.072 Uiso 0.385(15) 1 d PR A 2
H310 H 0.0257 0.1010 0.0055 0.072 Uiso 0.385(15) 1 d PR A 2
C111 C 0.2089(5) 0.3745(5) 0.1596(2) 0.0435(16) Uani 1 1 d . . .
C112 C 0.3174(5) 0.3864(5) 0.1834(2) 0.0404(15) Uani 1 1 d . . .
C113 C 0.3347(6) 0.4078(6) 0.2358(2) 0.0561(19) Uani 1 1 d . . .
H111 H 0.4063 0.4117 0.2534 0.067 Uiso 1 1 calc R . .
C114 C 0.2455(7) 0.4227(6) 0.2603(3) 0.063(2) Uani 1 1 d . . .
H112 H 0.2583 0.4388 0.2946 0.076 Uiso 1 1 calc R . .
C115 C 0.1380(7) 0.4155(6) 0.2372(3) 0.0576(19) Uani 1 1 d . B .
C116 C 0.1171(6) 0.3890(5) 0.1856(2) 0.0478(17) Uani 1 1 d . B .
C117 C 0.0009(6) 0.3772(7) 0.1600(3) 0.060(2) Uani 1 1 d . . .
H113 H -0.0212 0.4446 0.1427 0.073 Uiso 0.684(17) 1 calc PR B 1
H114 H -0.0007 0.3211 0.1345 0.073 Uiso 0.684(17) 1 calc PR B 1
H313 H -0.0116 0.3032 0.1496 0.073 Uiso 0.316(17) 1 d PR B 2
H314 H -0.0095 0.4218 0.1303 0.073 Uiso 0.316(17) 1 d PR B 2
C118 C -0.0810(15) 0.3502(17) 0.1930(6) 0.095(5) Uani 0.684(17) 1 d PDU B 1
H115 H -0.0678 0.2775 0.2063 0.114 Uiso 0.684(17) 1 calc PR B 1
H116 H -0.1552 0.3527 0.1739 0.114 Uiso 0.684(17) 1 calc PR B 1
C119 C -0.0710(9) 0.4339(16) 0.2373(6) 0.102(5) Uani 0.684(17) 1 d PDU B 1
H117 H -0.0896 0.5057 0.2237 0.122 Uiso 0.684(17) 1 calc PR B 1
H118 H -0.1237 0.4154 0.2599 0.122 Uiso 0.684(17) 1 calc PR B 1
C318 C -0.088(4) 0.407(4) 0.1979(14) 0.099(5) Uani 0.316(17) 1 d PDU B 2
H315 H -0.0948 0.4847 0.2001 0.119 Uiso 0.316(17) 1 calc PR B 2
H316 H -0.1601 0.3775 0.1842 0.119 Uiso 0.316(17) 1 calc PR B 2
C319 C -0.052(2) 0.359(3) 0.2517(10) 0.099(5) Uani 0.316(17) 1 d PDU B 2
H317 H -0.1089 0.3663 0.2732 0.119 Uiso 0.316(17) 1 calc PR B 2
H318 H -0.0274 0.2845 0.2509 0.119 Uiso 0.316(17) 1 calc PR B 2
C120 C 0.0426(8) 0.4357(9) 0.2661(3) 0.093(3) Uani 1 1 d D . .
H119 H 0.0459 0.3817 0.2927 0.112 Uiso 0.684(17) 1 calc PR B 1
H120 H 0.0539 0.5060 0.2824 0.112 Uiso 0.684(17) 1 calc PR B 1
H319 H 0.0222 0.5108 0.2624 0.112 Uiso 0.316(17) 1 d PR B 2
H320 H 0.0672 0.4227 0.3013 0.112 Uiso 0.316(17) 1 d PR B 2
C121 C 0.1840(5) 0.6226(5) 0.1294(2) 0.0435(16) Uani 1 1 d . . .
C122 C 0.0683(6) 0.6286(6) 0.1201(2) 0.0516(18) Uani 1 1 d . . .
H121 H 0.0303 0.5987 0.0906 0.062 Uiso 1 1 calc R . .
C123 C 0.0092(6) 0.6786(7) 0.1544(3) 0.068(2) Uani 1 1 d . . .
H122 H -0.0679 0.6813 0.1485 0.081 Uiso 1 1 calc R . .
C124 C 0.0670(7) 0.7238(7) 0.1968(3) 0.079(3) Uani 1 1 d . . .
H123 H 0.0285 0.7579 0.2200 0.095 Uiso 1 1 calc R . .
C125 C 0.1792(7) 0.7199(7) 0.2059(3) 0.075(3) Uani 1 1 d . . .
H124 H 0.2170 0.7528 0.2347 0.090 Uiso 1 1 calc R . .
C126 C 0.2378(6) 0.6673(6) 0.1726(3) 0.0592(19) Uani 1 1 d . . .
H125 H 0.3147 0.6624 0.1797 0.071 Uiso 1 1 calc R . .
C127 C 0.2373(5) 0.6391(5) 0.0262(2) 0.0425(15) Uani 1 1 d . . .
C128 C 0.3022(5) 0.6172(6) -0.0120(2) 0.0518(18) Uani 1 1 d . . .
H126 H 0.3510 0.5588 -0.0087 0.062 Uiso 1 1 calc R . .
C129 C 0.2940(6) 0.6814(7) -0.0539(2) 0.060(2) Uani 1 1 d . . .
H127 H 0.3364 0.6660 -0.0793 0.072 Uiso 1 1 calc R . .
C130 C 0.2227(7) 0.7690(7) -0.0588(3) 0.068(2) Uani 1 1 d . . .
H128 H 0.2182 0.8133 -0.0871 0.081 Uiso 1 1 calc R . .
C131 C 0.1592(7) 0.7906(7) -0.0221(3) 0.070(2) Uani 1 1 d . . .
H129 H 0.1105 0.8491 -0.0260 0.084 Uiso 1 1 calc R . .
C132 C 0.1657(6) 0.7274(6) 0.0204(3) 0.0560(19) Uani 1 1 d . . .
H130 H 0.1223 0.7437 0.0454 0.067 Uiso 1 1 calc R . .
C133 C 0.4353(5) 0.2688(5) 0.1110(2) 0.0396(15) Uani 1 1 d . . .
C134 C 0.4372(5) 0.2762(6) 0.0587(2) 0.0494(17) Uani 1 1 d . . .
H131 H 0.4458 0.3434 0.0440 0.059 Uiso 1 1 calc R . .
C135 C 0.4263(6) 0.1837(7) 0.0289(3) 0.064(2) Uani 1 1 d . . .
H132 H 0.4231 0.1898 -0.0060 0.077 Uiso 1 1 calc R . .
C136 C 0.4203(6) 0.0848(7) 0.0499(3) 0.066(2) Uani 1 1 d . . .
H133 H 0.4168 0.0230 0.0298 0.079 Uiso 1 1 calc R . .
C137 C 0.4195(6) 0.0753(6) 0.1015(3) 0.065(2) Uani 1 1 d . . .
H134 H 0.4152 0.0071 0.1160 0.078 Uiso 1 1 calc R . .
C138 C 0.4250(5) 0.1667(6) 0.1312(2) 0.0497(17) Uani 1 1 d . . .
H135 H 0.4217 0.1597 0.1656 0.060 Uiso 1 1 calc R . .
C139 C 0.5537(5) 0.3827(5) 0.1995(2) 0.0463(16) Uani 1 1 d . . .
C140 C 0.5752(6) 0.4738(6) 0.2296(3) 0.0519(18) Uani 1 1 d . . .
H136 H 0.5413 0.5393 0.2194 0.062 Uiso 1 1 calc R . .
C141 C 0.6470(6) 0.4684(7) 0.2752(3) 0.066(2) Uani 1 1 d . . .
H137 H 0.6582 0.5290 0.2961 0.080 Uiso 1 1 calc R . .
C142 C 0.7002(7) 0.3744(8) 0.2886(3) 0.076(3) Uani 1 1 d . . .
H138 H 0.7468 0.3698 0.3194 0.091 Uiso 1 1 calc R . .
C143 C 0.6863(6) 0.2856(7) 0.2573(3) 0.073(2) Uani 1 1 d . . .
H139 H 0.7274 0.2230 0.2658 0.088 Uiso 1 1 calc R . .
C144 C 0.6118(6) 0.2887(6) 0.2132(3) 0.061(2) Uani 1 1 d . . .
H140 H 0.6007 0.2275 0.1928 0.073 Uiso 1 1 calc R . .
O1 O 0.5195(11) 0.5753(12) 0.3686(4) 0.236(6) Uani 1 1 d . . .
C1 C 0.5517(10) 0.5693(10) 0.4556(5) 0.130(4) Uani 1 1 d . . .
H1A H 0.6262 0.5472 0.4529 0.196 Uiso 1 1 calc R . .
H1B H 0.5218 0.5229 0.4792 0.196 Uiso 1 1 calc R . .
H1C H 0.5520 0.6429 0.4673 0.196 Uiso 1 1 calc R . .
C2 C 0.4841(13) 0.5613(10) 0.4067(4) 0.116(4) Uani 1 1 d . . .
C3 C 0.3643(11) 0.5330(14) 0.4040(4) 0.156(6) Uani 1 1 d . . .
H3A H 0.3248 0.5568 0.3722 0.234 Uiso 1 1 calc R . .
H3B H 0.3343 0.5681 0.4311 0.234 Uiso 1 1 calc R . .
H3C H 0.3567 0.4559 0.4070 0.234 Uiso 1 1 calc R . .
Pd2 Pd 0.19609(4) 0.34290(4) 0.569938(16) 0.04375(13) Uani 1 1 d . . .
Br3 Br 0.12031(8) 0.22423(6) 0.49836(3) 0.0738(3) Uani 1 1 d . . .
Br4 Br 0.36514(9) 0.37325(7) 0.53005(4) 0.0934(3) Uani 1 1 d . . .
P3 P 0.07000(14) 0.27633(13) 0.61699(6) 0.0389(4) Uani 1 1 d . . .
P4 P 0.24982(15) 0.47666(14) 0.62591(6) 0.0424(4) Uani 1 1 d . . .
C201 C 0.1134(5) 0.3886(5) 0.7099(2) 0.0363(14) Uani 1 1 d . . .
C202 C 0.1125(5) 0.2893(5) 0.6855(2) 0.0383(15) Uani 1 1 d . . .
C203 C 0.1559(5) 0.1983(5) 0.7131(2) 0.0430(16) Uani 1 1 d . . .
H201 H 0.1520 0.1302 0.6980 0.052 Uiso 1 1 calc R . .
C204 C 0.2047(5) 0.2104(5) 0.7631(2) 0.0444(16) Uani 1 1 d . . .
H202 H 0.2359 0.1504 0.7809 0.053 Uiso 1 1 calc R . .
C205 C 0.2077(5) 0.3092(5) 0.7868(2) 0.0405(15) Uani 1 1 d . C .
C206 C 0.1617(5) 0.4000(5) 0.7610(2) 0.0423(15) Uani 1 1 d . C .
C207 C 0.1631(7) 0.5094(6) 0.7874(2) 0.063(2) Uani 1 1 d . . .
H203 H 0.1854 0.5639 0.7646 0.075 Uiso 0.718(19) 1 calc PR C 1
H204 H 0.0878 0.5262 0.7926 0.075 Uiso 0.718(19) 1 calc PR C 1
H403 H 0.0982 0.5498 0.7737 0.075 Uiso 0.282(19) 1 d PR C 2
H404 H 0.2274 0.5497 0.7813 0.075 Uiso 0.282(19) 1 d PR C 2
C208 C 0.2358(17) 0.5198(9) 0.8365(4) 0.083(4) Uani 0.718(19) 1 d PDU C 1
H205 H 0.2143 0.5829 0.8544 0.099 Uiso 0.718(19) 1 calc PR C 1
H206 H 0.3123 0.5293 0.8309 0.099 Uiso 0.718(19) 1 calc PR C 1
C209 C 0.2257(16) 0.4161(9) 0.8687(6) 0.080(4) Uani 0.718(19) 1 d PDU C 1
H207 H 0.2703 0.4238 0.9016 0.096 Uiso 0.718(19) 1 calc PR C 1
H208 H 0.1490 0.4054 0.8736 0.096 Uiso 0.718(19) 1 calc PR C 1
C408 C 0.166(3) 0.494(3) 0.8454(13) 0.080(5) Uani 0.282(19) 1 d PDU C 2
H405 H 0.1710 0.5646 0.8620 0.096 Uiso 0.282(19) 1 calc PR C 2
H406 H 0.0993 0.4584 0.8523 0.096 Uiso 0.282(19) 1 calc PR C 2
C409 C 0.270(3) 0.425(3) 0.8656(19) 0.082(5) Uani 0.282(19) 1 d PDU C 2
H407 H 0.3364 0.4627 0.8595 0.099 Uiso 0.282(19) 1 calc PR C 2
H408 H 0.2732 0.4153 0.9018 0.099 Uiso 0.282(19) 1 calc PR C 2
C210 C 0.2652(6) 0.3204(6) 0.8413(2) 0.059(2) Uani 1 1 d D . .
H209 H 0.2526 0.2548 0.8597 0.071 Uiso 0.718(19) 1 calc PR C 1
H210 H 0.3445 0.3272 0.8412 0.071 Uiso 0.718(19) 1 calc PR C 1
H409 H 0.3403 0.2956 0.8425 0.071 Uiso 0.282(19) 1 d PR C 2
H410 H 0.2291 0.2718 0.8618 0.071 Uiso 0.282(19) 1 d PR C 2
C211 C 0.0669(5) 0.4881(5) 0.6818(2) 0.0370(15) Uani 1 1 d . . .
C212 C 0.1311(5) 0.5414(5) 0.6493(2) 0.0419(14) Uani 1 1 d . . .
C213 C 0.0919(6) 0.6394(5) 0.6285(2) 0.0498(17) Uani 1 1 d . . .
H211 H 0.1348 0.6788 0.6088 0.060 Uiso 1 1 calc R . .
C214 C -0.0095(6) 0.6795(6) 0.6365(2) 0.057(2) Uani 1 1 d . . .
H212 H -0.0341 0.7447 0.6214 0.068 Uiso 1 1 calc R . .
C215 C -0.0764(6) 0.6259(5) 0.6665(2) 0.0488(17) Uani 1 1 d . D .
C216 C -0.0363(5) 0.5295(5) 0.6904(2) 0.0408(15) Uani 1 1 d . D .
C217 C -0.1033(6) 0.4714(6) 0.7264(2) 0.0551(18) Uani 1 1 d . . .
H213 H -0.1040 0.3945 0.7187 0.066 Uiso 0.667(17) 1 calc PR D 1
H214 H -0.0650 0.4803 0.7606 0.066 Uiso 0.667(17) 1 calc PR D 1
H413 H -0.0548 0.4479 0.7560 0.066 Uiso 0.333(17) 1 d PR D 2
H414 H -0.1388 0.4088 0.7100 0.066 Uiso 0.333(17) 1 d PR D 2
C218 C -0.2208(14) 0.5083(9) 0.7252(7) 0.070(4) Uani 0.667(17) 1 d PDU D 1
H215 H -0.2473 0.4866 0.7563 0.084 Uiso 0.667(17) 1 calc PR D 1
H216 H -0.2674 0.4739 0.6972 0.084 Uiso 0.667(17) 1 calc PR D 1
C219 C -0.2295(13) 0.6331(9) 0.7195(6) 0.073(4) Uani 0.667(17) 1 d PDU D 1
H217 H -0.3060 0.6554 0.7194 0.087 Uiso 0.667(17) 1 calc PR D 1
H218 H -0.1844 0.6676 0.7479 0.087 Uiso 0.667(17) 1 calc PR D 1
C418 C -0.194(2) 0.548(3) 0.7415(9) 0.067(4) Uani 0.333(17) 1 d PDU D 2
H415 H -0.2389 0.5087 0.7623 0.081 Uiso 0.333(17) 1 calc PR D 2
H416 H -0.1578 0.6072 0.7618 0.081 Uiso 0.333(17) 1 calc PR D 2
C419 C -0.270(2) 0.597(3) 0.6955(10) 0.073(4) Uani 0.333(17) 1 d PDU D 2
H417 H -0.3010 0.5400 0.6725 0.088 Uiso 0.333(17) 1 calc PR D 2
H418 H -0.3296 0.6387 0.7061 0.088 Uiso 0.333(17) 1 calc PR D 2
C220 C -0.1908(6) 0.6683(7) 0.6710(3) 0.068(2) Uani 1 1 d . . .
H219 H -0.1900 0.7469 0.6696 0.081 Uiso 0.667(17) 1 calc PR D 1
H220 H -0.2429 0.6425 0.6426 0.081 Uiso 0.667(17) 1 calc PR D 1
H419 H -0.2261 0.6875 0.6377 0.081 Uiso 0.333(17) 1 d PR D 2
H420 H -0.1819 0.7340 0.6905 0.081 Uiso 0.333(17) 1 d PR D 2
C221 C -0.0703(5) 0.3284(5) 0.6035(2) 0.0444(16) Uani 1 1 d . . .
C222 C -0.1555(7) 0.2897(6) 0.6275(3) 0.059(2) Uani 1 1 d . . .
H221 H -0.1405 0.2360 0.6520 0.071 Uiso 1 1 calc R . .
C223 C -0.2629(7) 0.3293(8) 0.6160(3) 0.072(2) Uani 1 1 d . . .
H222 H -0.3198 0.3018 0.6321 0.087 Uiso 1 1 calc R . .
C224 C -0.2838(8) 0.4110(8) 0.5799(4) 0.080(3) Uani 1 1 d . . .
H223 H -0.3553 0.4386 0.5718 0.096 Uiso 1 1 calc R . .
C225 C -0.1995(7) 0.4513(7) 0.5562(3) 0.065(2) Uani 1 1 d . . .
H224 H -0.2138 0.5071 0.5327 0.078 Uiso 1 1 calc R . .
C226 C -0.0949(6) 0.4095(6) 0.5670(2) 0.0515(18) Uani 1 1 d . . .
H225 H -0.0390 0.4354 0.5498 0.062 Uiso 1 1 calc R . .
C227 C 0.0649(6) 0.1317(5) 0.6046(2) 0.0438(16) Uani 1 1 d . . .
C228 C 0.1638(6) 0.0759(5) 0.6055(2) 0.0503(17) Uani 1 1 d . . .
H226 H 0.2302 0.1107 0.6176 0.060 Uiso 1 1 calc R . .
C229 C 0.1666(8) -0.0299(6) 0.5889(3) 0.060(2) Uani 1 1 d . . .
H227 H 0.2339 -0.0660 0.5897 0.072 Uiso 1 1 calc R . .
C230 C 0.0685(8) -0.0811(6) 0.5712(3) 0.066(2) Uani 1 1 d . . .
H228 H 0.0698 -0.1523 0.5598 0.079 Uiso 1 1 calc R . .
C231 C -0.0303(8) -0.0296(6) 0.5700(3) 0.065(2) Uani 1 1 d . . .
H229 H -0.0962 -0.0651 0.5579 0.078 Uiso 1 1 calc R . .
C232 C -0.0324(6) 0.0771(6) 0.5871(3) 0.0559(19) Uani 1 1 d . . .
H230 H -0.1002 0.1121 0.5867 0.067 Uiso 1 1 calc R . .
C233 C 0.3128(6) 0.5876(5) 0.5947(3) 0.0567(19) Uani 1 1 d . . .
C234 C 0.2573(7) 0.6237(6) 0.5481(3) 0.066(2) Uani 1 1 d . . .
H231 H 0.1907 0.5915 0.5342 0.080 Uiso 1 1 calc R . .
C235 C 0.3015(10) 0.7075(7) 0.5226(4) 0.096(3) Uani 1 1 d . . .
H232 H 0.2635 0.7335 0.4922 0.115 Uiso 1 1 calc R . .
C236 C 0.3991(13) 0.7502(9) 0.5421(6) 0.122(5) Uani 1 1 d . . .
H233 H 0.4281 0.8067 0.5250 0.146 Uiso 1 1 calc R . .
C237 C 0.4583(11) 0.7134(10) 0.5868(6) 0.130(5) Uani 1 1 d . . .
H234 H 0.5272 0.7434 0.5988 0.157 Uiso 1 1 calc R . .
C238 C 0.4150(8) 0.6315(8) 0.6139(4) 0.089(3) Uani 1 1 d . . .
H235 H 0.4539 0.6067 0.6443 0.107 Uiso 1 1 calc R . .
C239 C 0.3524(5) 0.4314(5) 0.6779(2) 0.0430(16) Uani 1 1 d . . .
C240 C 0.4017(6) 0.3311(6) 0.6754(3) 0.0577(18) Uani 1 1 d . . .
H236 H 0.3812 0.2869 0.6474 0.069 Uiso 1 1 calc R . .
C241 C 0.4810(7) 0.2959(7) 0.7140(3) 0.075(2) Uani 1 1 d . . .
H237 H 0.5126 0.2277 0.7121 0.090 Uiso 1 1 calc R . .
C242 C 0.5135(6) 0.3600(8) 0.7548(3) 0.074(2) Uani 1 1 d . . .
H238 H 0.5669 0.3355 0.7808 0.089 Uiso 1 1 calc R . .
C243 C 0.4679(7) 0.4596(9) 0.7575(3) 0.084(3) Uani 1 1 d . . .
H239 H 0.4912 0.5041 0.7851 0.101 Uiso 1 1 calc R . .
C244 C 0.3873(7) 0.4952(7) 0.7197(3) 0.071(2) Uani 1 1 d . . .
H240 H 0.3558 0.5633 0.7222 0.085 Uiso 1 1 calc R . .

loop_
_atom_site_aniso_label
_atom_site_aniso_U_11
_atom_site_aniso_U_22
_atom_site_aniso_U_33
_atom_site_aniso_U_23
_atom_site_aniso_U_13
_atom_site_aniso_U_12
Pd1 0.0395(3) 0.0376(3) 0.0362(2) -0.0026(2) 0.00684(19) -0.0009(2)
Br1 0.0569(5) 0.0410(4) 0.0638(4) 0.0001(3) -0.0031(3) -0.0062(4)
Br2 0.0445(4) 0.0612(5) 0.0751(5) 0.0028(4) 0.0156(3) 0.0033(4)
P1 0.0412(9) 0.0414(9) 0.0340(7) -0.0033(7) 0.0057(6) 0.0028(9)
P2 0.0426(10) 0.0369(9) 0.0344(8) -0.0026(7) 0.0050(7) -0.0018(8)
C101 0.031(3) 0.044(4) 0.035(3) -0.005(3) 0.009(2) -0.001(3)
C102 0.036(4) 0.043(4) 0.036(3) -0.003(3) 0.006(3) 0.003(3)
C103 0.048(4) 0.050(4) 0.034(3) -0.001(3) 0.005(3) 0.001(3)
C104 0.056(4) 0.061(5) 0.024(3) -0.012(3) -0.006(3) -0.003(4)
C105 0.038(4) 0.048(4) 0.050(4) -0.008(3) -0.002(3) 0.005(3)
C106 0.035(4) 0.051(4) 0.040(3) -0.001(3) 0.006(3) -0.007(3)
C107 0.060(5) 0.055(4) 0.048(4) 0.001(3) 0.010(3) -0.013(4)
C108 0.075(9) 0.052(7) 0.071(5) -0.001(5) -0.003(6) -0.016(8)
C109 0.072(9) 0.046(7) 0.074(5) -0.008(5) -0.002(7) -0.018(8)
C308 0.076(9) 0.048(8) 0.075(6) -0.005(6) -0.002(8) -0.018(9)
C309 0.074(10) 0.048(8) 0.076(6) -0.007(6) -0.007(8) -0.016(10)
C110 0.062(5) 0.057(4) 0.055(4) -0.018(4) -0.011(4) -0.006(4)
C111 0.054(4) 0.041(4) 0.037(3) -0.001(3) 0.009(3) -0.003(3)
C112 0.051(4) 0.040(4) 0.032(3) -0.001(3) 0.012(3) -0.004(3)
C113 0.058(5) 0.068(5) 0.041(4) -0.011(3) 0.001(3) -0.009(4)
C114 0.081(6) 0.077(5) 0.035(4) -0.016(4) 0.022(4) -0.021(5)
C115 0.071(6) 0.056(5) 0.051(4) -0.008(4) 0.027(4) -0.011(4)
C116 0.050(4) 0.043(4) 0.054(4) -0.006(3) 0.022(3) -0.006(3)
C117 0.052(5) 0.071(5) 0.063(4) -0.003(4) 0.023(4) -0.003(4)
C118 0.063(6) 0.152(15) 0.075(6) -0.021(8) 0.029(5) 0.001(10)
C119 0.075(6) 0.151(15) 0.086(7) -0.026(8) 0.036(6) 0.007(9)
C318 0.069(7) 0.155(15) 0.079(7) -0.018(10) 0.032(7) 0.006(11)
C319 0.070(7) 0.155(15) 0.079(7) -0.014(9) 0.032(7) 0.006(10)
C120 0.101(8) 0.123(9) 0.063(5) -0.019(5) 0.036(5) 0.015(6)
C121 0.052(4) 0.044(4) 0.037(3) -0.004(3) 0.015(3) -0.002(3)
C122 0.046(4) 0.060(5) 0.049(4) -0.004(3) 0.008(3) 0.004(4)
C123 0.042(4) 0.084(6) 0.081(6) -0.016(5) 0.023(4) 0.009(4)
C124 0.069(6) 0.083(6) 0.092(6) -0.037(5) 0.039(5) 0.002(5)
C125 0.068(6) 0.081(6) 0.081(6) -0.048(5) 0.026(5) -0.021(5)
C126 0.058(5) 0.065(5) 0.055(4) -0.020(4) 0.010(4) -0.006(4)
C127 0.044(4) 0.041(4) 0.039(4) 0.000(3) -0.003(3) -0.003(3)
C128 0.041(4) 0.064(5) 0.051(4) -0.004(4) 0.010(3) -0.002(3)
C129 0.058(5) 0.086(6) 0.033(4) 0.008(4) 0.000(3) -0.021(4)
C130 0.069(6) 0.070(5) 0.058(5) 0.033(4) -0.013(4) -0.011(5)
C131 0.074(6) 0.064(5) 0.069(5) 0.018(4) 0.005(4) 0.009(4)
C132 0.060(5) 0.051(4) 0.058(4) 0.006(4) 0.013(4) 0.002(4)
C133 0.034(4) 0.048(4) 0.037(3) -0.005(3) 0.005(3) 0.006(3)
C134 0.047(4) 0.051(4) 0.048(4) -0.008(3) 0.002(3) -0.004(4)
C135 0.054(5) 0.090(7) 0.050(4) -0.029(4) 0.011(4) -0.006(4)
C136 0.048(5) 0.067(6) 0.082(6) -0.036(5) 0.005(4) 0.001(4)
C137 0.060(5) 0.042(5) 0.089(6) -0.004(4) -0.008(4) 0.001(4)
C138 0.053(4) 0.050(4) 0.044(4) -0.002(3) -0.002(3) 0.002(4)
C139 0.048(4) 0.046(4) 0.044(4) 0.004(3) 0.002(3) -0.001(3)
C140 0.047(4) 0.053(4) 0.055(4) -0.009(3) 0.003(3) 0.003(4)
C141 0.054(5) 0.085(6) 0.060(5) -0.017(4) 0.008(4) -0.029(5)
C142 0.081(6) 0.087(7) 0.051(4) 0.010(5) -0.021(4) -0.018(5)
C143 0.061(5) 0.067(6) 0.082(6) 0.016(5) -0.024(4) -0.006(4)
C144 0.062(5) 0.043(4) 0.072(5) 0.002(4) -0.012(4) -0.001(4)
O1 0.334(16) 0.257(15) 0.145(9) 0.029(9) 0.132(10) 0.013(12)
C1 0.141(10) 0.129(11) 0.134(11) 0.009(9) 0.060(9) -0.017(9)
C2 0.187(13) 0.096(8) 0.081(7) 0.018(7) 0.074(9) 0.037(9)
C3 0.139(11) 0.218(17) 0.099(8) 0.001(10) -0.023(8) 0.056(13)
Pd2 0.0633(3) 0.0369(3) 0.0333(2) 0.0011(2) 0.0145(2) 0.0040(3)
Br3 0.1345(8) 0.0486(5) 0.0348(4) -0.0031(3) 0.0011(4) 0.0096(5)
Br4 0.1173(8) 0.0737(6) 0.1080(7) -0.0080(5) 0.0797(6) -0.0018(6)
P3 0.0513(11) 0.0328(9) 0.0324(8) -0.0006(7) 0.0060(7) 0.0012(8)
P4 0.0515(11) 0.0359(9) 0.0419(9) 0.0020(7) 0.0139(8) 0.0002(8)
C201 0.041(4) 0.031(3) 0.037(3) 0.005(3) 0.008(3) 0.001(3)
C202 0.043(4) 0.033(3) 0.039(3) 0.003(3) 0.006(3) -0.002(3)
C203 0.046(4) 0.036(4) 0.048(4) 0.004(3) 0.009(3) 0.009(3)
C204 0.043(4) 0.047(4) 0.043(4) 0.013(3) 0.004(3) 0.010(3)
C205 0.039(4) 0.050(4) 0.033(3) 0.006(3) 0.005(3) -0.003(3)
C206 0.054(4) 0.045(4) 0.029(3) 0.003(3) 0.005(3) 0.001(3)
C207 0.094(6) 0.054(5) 0.040(4) -0.012(3) 0.011(4) -0.006(4)
C208 0.120(11) 0.066(6) 0.056(5) -0.013(4) -0.009(6) 0.002(7)
C209 0.117(11) 0.069(6) 0.048(5) -0.011(4) -0.013(7) 0.001(7)
C408 0.118(12) 0.067(7) 0.049(7) -0.015(6) -0.011(9) 0.002(8)
C409 0.120(12) 0.068(7) 0.052(7) -0.012(6) -0.013(9) 0.003(8)
C210 0.060(5) 0.064(5) 0.049(4) 0.007(4) -0.011(3) -0.006(4)
C211 0.056(4) 0.029(3) 0.026(3) 0.000(2) 0.005(3) 0.000(3)
C212 0.058(4) 0.034(3) 0.035(3) -0.004(3) 0.012(3) -0.001(3)
C213 0.075(5) 0.034(4) 0.045(4) 0.010(3) 0.025(3) 0.011(4)
C214 0.085(6) 0.047(4) 0.040(4) 0.010(3) 0.017(4) 0.016(4)
C215 0.063(5) 0.046(4) 0.038(4) 0.002(3) 0.011(3) 0.016(4)
C216 0.050(4) 0.037(4) 0.036(3) 0.002(3) 0.008(3) 0.004(3)
C217 0.070(5) 0.053(4) 0.044(4) -0.001(3) 0.016(4) -0.002(4)
C218 0.064(8) 0.074(8) 0.077(9) -0.003(6) 0.029(6) 0.008(7)
C219 0.066(8) 0.076(8) 0.080(9) -0.005(6) 0.022(6) 0.013(7)
C418 0.061(9) 0.073(9) 0.074(10) -0.004(7) 0.028(7) 0.010(8)
C419 0.067(9) 0.073(9) 0.083(10) -0.009(7) 0.023(7) 0.013(8)
C220 0.081(6) 0.061(5) 0.064(5) 0.004(4) 0.017(4) 0.030(5)
C221 0.054(4) 0.041(4) 0.037(3) -0.006(3) 0.003(3) 0.001(3)
C222 0.076(6) 0.051(4) 0.053(4) -0.006(3) 0.017(4) 0.002(4)
C223 0.061(5) 0.082(6) 0.077(5) -0.026(5) 0.018(4) -0.014(5)
C224 0.071(6) 0.073(6) 0.088(6) -0.021(5) -0.011(5) 0.026(5)
C225 0.060(6) 0.071(6) 0.060(5) -0.003(4) -0.005(4) 0.008(5)
C226 0.064(5) 0.048(4) 0.039(4) -0.003(3) -0.001(3) 0.003(4)
C227 0.063(5) 0.034(4) 0.036(3) 0.005(3) 0.011(3) 0.005(3)
C228 0.065(5) 0.039(4) 0.047(4) 0.002(3) 0.009(3) 0.006(4)
C229 0.099(7) 0.035(4) 0.049(4) 0.005(3) 0.018(4) 0.011(4)
C230 0.108(7) 0.029(4) 0.061(5) 0.004(3) 0.016(5) -0.004(5)
C231 0.081(6) 0.053(5) 0.060(5) -0.014(4) 0.006(4) -0.014(5)
C232 0.062(5) 0.047(5) 0.059(4) -0.009(3) 0.007(4) -0.007(4)
C233 0.063(5) 0.043(4) 0.073(5) 0.013(3) 0.036(4) 0.005(4)
C234 0.099(6) 0.048(5) 0.060(5) 0.017(4) 0.043(4) 0.008(4)
C235 0.145(10) 0.062(6) 0.100(7) 0.030(5) 0.085(7) 0.017(7)
C236 0.144(12) 0.067(7) 0.169(13) 0.036(8) 0.078(10) -0.009(8)
C237 0.112(10) 0.101(9) 0.186(14) 0.006(10) 0.047(10) -0.043(8)
C238 0.073(6) 0.081(7) 0.118(8) 0.016(6) 0.026(5) -0.026(5)
C239 0.044(4) 0.041(4) 0.046(4) 0.002(3) 0.013(3) 0.002(3)
C240 0.053(4) 0.061(5) 0.058(4) -0.001(4) 0.006(3) 0.000(4)
C241 0.059(5) 0.064(5) 0.102(7) 0.006(5) 0.011(5) 0.023(4)
C242 0.057(5) 0.091(7) 0.071(5) -0.007(5) -0.003(4) 0.001(5)
C243 0.065(6) 0.105(8) 0.078(6) -0.032(5) -0.006(5) -0.012(6)
C244 0.065(5) 0.073(6) 0.071(5) -0.017(4) -0.004(4) 0.006(5)

loop_
_atom_type_symbol
_atom_type_description
_atom_type_scat_dispersion_real
_atom_type_scat_dispersion_imag
_atom_type_scat_source
C C 0.0033 0.0016 'International Tables Vol C Tables 4.2.6.8 and 6.1.1.4'
H H 0.0000 0.0000 'International Tables Vol C Tables 4.2.6.8 and 6.1.1.4'
O O 0.0106 0.0060 'International Tables Vol C Tables 4.2.6.8 and 6.1.1.4'
P P 0.1023 0.0942 'International Tables Vol C Tables 4.2.6.8 and 6.1.1.4'
Br Br -0.2901 2.4595 'International Tables Vol C Tables 4.2.6.8 and 6.1.1.4'
Pd Pd -0.9988 1.0072 'International Tables Vol C Tables 4.2.6.8 and 6.1.1.4'

loop_
_geom_angle_atom_site_label_1
_geom_angle_atom_site_label_2
_geom_angle_atom_site_label_3
_geom_angle
P1 Pd1 P2 93.00(6)
P1 Pd1 Br2 163.04(4)
P2 Pd1 Br2 90.66(5)
P1 Pd1 Br1 88.95(5)
P2 Pd1 Br1 160.57(5)
Br2 Pd1 Br1 93.08(3)
C121 P1 C102 108.5(3)
C121 P1 C127 107.1(3)
C102 P1 C127 105.1(3)
C121 P1 Pd1 114.9(2)
C102 P1 Pd1 113.9(2)
C127 P1 Pd1 106.7(2)
C133 P2 C139 108.5(3)
C133 P2 C112 107.9(3)
C139 P2 C112 101.5(3)
C133 P2 Pd1 118.1(2)
C139 P2 Pd1 108.5(2)
C112 P2 Pd1 111.0(2)
C106 C101 C102 121.4(5)
C106 C101 C111 118.8(5)
C102 C101 C111 119.8(5)
C103 C102 C101 117.2(6)
C103 C102 P1 120.2(5)
C101 C102 P1 122.0(4)
C104 C103 C102 120.8(6)
C103 C104 C105 122.7(6)
C104 C105 C106 117.8(6)
C104 C105 C110 120.8(6)
C106 C105 C110 121.4(6)
C101 C106 C105 120.0(6)
C101 C106 C107 121.3(5)
C105 C106 C107 118.7(6)
C108 C107 C106 117.8(7)
C106 C107 C308 112.2(10)
C107 C108 C109 109.3(14)
C108 C109 C110 107.3(12)
C309 C308 C107 107(2)
C110 C309 C308 110(2)
C309 C110 C105 117.8(11)
C105 C110 C109 113.5(8)
C112 C111 C116 121.9(6)
C112 C111 C101 120.1(5)
C116 C111 C101 118.0(6)
C111 C112 C113 118.1(6)
C111 C112 P2 122.5(4)
C113 C112 P2 119.0(5)
C114 C113 C112 119.2(7)
C113 C114 C115 123.7(6)
C114 C115 C116 118.9(7)
C114 C115 C120 121.2(7)
C116 C115 C120 119.8(7)
C115 C116 C111 118.0(7)
C115 C116 C117 120.1(6)
C111 C116 C117 121.9(6)
C118 C117 C116 115.5(9)
C116 C117 C318 111.4(16)
C117 C118 C119 108.7(15)
C120 C119 C118 111.6(12)
C319 C318 C117 112(3)
C120 C319 C318 96(2)
C119 C120 C115 117.5(8)
C319 C120 C115 112.6(15)
C126 C121 C122 118.7(6)
C126 C121 P1 120.6(5)
C122 C121 P1 120.7(5)
C123 C122 C121 120.8(7)
C124 C123 C122 118.4(7)
C125 C124 C123 121.4(7)
C124 C125 C126 120.1(7)
C121 C126 C125 120.6(7)
C132 C127 C128 118.6(6)
C132 C127 P1 122.5(5)
C128 C127 P1 118.5(5)
C129 C128 C127 120.3(7)
C128 C129 C130 120.1(7)
C131 C130 C129 120.1(7)
C130 C131 C132 121.0(8)
C131 C132 C127 119.8(7)
C138 C133 C134 117.6(6)
C138 C133 P2 122.7(5)
C134 C133 P2 119.6(5)
C135 C134 C133 120.3(7)
C136 C135 C134 120.7(7)
C135 C136 C137 120.0(7)
C138 C137 C136 119.9(7)
C137 C138 C133 121.4(6)
C144 C139 C140 118.7(6)
C144 C139 P2 123.8(5)
C140 C139 P2 117.0(5)
C139 C140 C141 120.8(7)
C142 C141 C140 119.3(8)
C141 C142 C143 120.6(7)
C142 C143 C144 120.4(8)
C143 C144 C139 119.9(7)
O1 C2 C1 122.9(15)
O1 C2 C3 118.0(15)
C1 C2 C3 119.1(9)
P4 Pd2 P3 92.94(6)
P4 Pd2 Br3 169.15(5)
P3 Pd2 Br3 90.46(5)
P4 Pd2 Br4 89.76(5)
P3 Pd2 Br4 163.97(5)
Br3 Pd2 Br4 89.81(4)
C221 P3 C227 107.8(3)
C221 P3 C202 106.8(3)
C227 P3 C202 105.4(3)
C221 P3 Pd2 117.0(2)
C227 P3 Pd2 105.2(2)
C202 P3 Pd2 113.9(2)
C239 P4 C233 107.0(3)
C239 P4 C212 111.2(3)
C233 P4 C212 103.4(3)
C239 P4 Pd2 112.5(2)
C233 P4 Pd2 110.2(3)
C212 P4 Pd2 112.1(2)
C202 C201 C206 121.1(5)
C202 C201 C211 120.6(5)
C206 C201 C211 118.3(5)
C201 C202 C203 118.8(5)
C201 C202 P3 121.9(4)
C203 C202 P3 119.0(4)
C204 C203 C202 119.7(6)
C205 C204 C203 121.3(6)
C204 C205 C206 120.3(5)
C204 C205 C210 119.9(6)
C206 C205 C210 119.8(6)
C205 C206 C201 118.7(6)
C205 C206 C207 120.5(5)
C201 C206 C207 120.8(6)
C208 C207 C206 117.0(7)
C206 C207 C408 110.7(15)
C207 C208 C209 109.5(15)
C210 C209 C208 108.7(10)
C409 C408 C207 108(4)
C210 C409 C408 111(3)
C409 C210 C205 119.5(17)
C209 C210 C205 113.6(9)
C216 C211 C212 121.2(5)
C216 C211 C201 119.7(5)
C212 C211 C201 119.0(5)
C213 C212 C211 117.6(6)
C213 C212 P4 119.0(5)
C211 C212 P4 122.6(5)
C214 C213 C212 121.1(6)
C213 C214 C215 122.3(6)
C214 C215 C216 118.1(6)
C214 C215 C220 120.5(6)
C216 C215 C220 121.4(6)
C215 C216 C211 119.6(6)
C215 C216 C217 120.1(6)
C211 C216 C217 120.3(5)
C218 C217 C216 116.1(7)
C216 C217 C418 109.9(14)
C217 C218 C219 110.8(13)
C220 C219 C218 110.3(12)
C419 C418 C217 113(2)
C220 C419 C418 103(3)
C219 C220 C215 112.1(8)
C215 C220 C419 118.7(11)
C222 C221 C226 118.1(6)
C222 C221 P3 122.3(5)
C226 C221 P3 119.6(5)
C221 C222 C223 121.5(7)
C222 C223 C224 118.7(8)
C225 C224 C223 120.5(8)
C226 C225 C224 120.0(8)
C225 C226 C221 121.2(7)
C228 C227 C232 117.7(6)
C228 C227 P3 118.6(5)
C232 C227 P3 123.0(5)
C229 C228 C227 121.7(7)
C230 C229 C228 119.0(8)
C231 C230 C229 121.1(7)
C230 C231 C232 119.5(8)
C227 C232 C231 121.0(7)
C238 C233 C234 119.7(7)
C238 C233 P4 122.6(6)
C234 C233 P4 117.6(6)
C235 C234 C233 120.2(9)
C236 C235 C234 119.2(11)
C235 C236 C237 122.2(11)
C236 C237 C238 120.0(12)
C233 C238 C237 118.7(10)
C240 C239 C244 117.7(7)
C240 C239 P4 119.6(5)
C244 C239 P4 122.7(6)
C241 C240 C239 120.5(7)
C242 C241 C240 120.7(8)
C243 C242 C241 119.7(8)
C242 C243 C244 120.3(8)
C243 C244 C239 121.1(8)

loop_
_geom_bond_atom_site_label_1
_geom_bond_atom_site_label_2
_geom_bond_distance
Pd1 P1 2.2536(16)
Pd1 P2 2.2632(17)
Pd1 Br2 2.4842(8)
Pd1 Br1 2.4948(8)
P1 C121 1.808(6)
P1 C102 1.825(6)
P1 C127 1.835(6)
P2 C133 1.798(6)
P2 C139 1.824(6)
P2 C112 1.850(6)
C101 C106 1.389(9)
C101 C102 1.413(8)
C101 C111 1.515(8)
C102 C103 1.402(8)
C103 C104 1.357(9)
C104 C105 1.387(9)
C105 C106 1.403(8)
C105 C110 1.510(9)
C106 C107 1.529(9)
C107 C108 1.481(16)
C107 C308 1.56(2)
C108 C109 1.541(9)
C109 C110 1.564(19)
C308 C309 1.548(10)
C309 C110 1.46(3)
C111 C112 1.389(9)
C111 C116 1.411(9)
C112 C113 1.410(8)
C113 C114 1.357(10)
C114 C115 1.366(10)
C115 C116 1.404(10)
C115 C120 1.505(10)
C116 C117 1.486(9)
C117 C118 1.461(19)
C117 C318 1.62(4)
C118 C119 1.562(10)
C119 C120 1.482(9)
C318 C319 1.554(10)
C319 C120 1.490(10)
C121 C126 1.357(9)
C121 C122 1.396(9)
C122 C123 1.387(9)
C123 C124 1.364(11)
C124 C125 1.353(11)
C125 C126 1.381(10)
C127 C132 1.390(9)
C127 C128 1.405(9)
C128 C129 1.364(9)
C129 C130 1.379(11)
C130 C131 1.359(11)
C131 C132 1.371(10)
C133 C138 1.383(9)
C133 C134 1.405(8)
C134 C135 1.387(10)
C135 C136 1.349(11)
C136 C137 1.384(11)
C137 C138 1.375(10)
C139 C144 1.379(9)
C139 C140 1.385(9)
C140 C141 1.393(10)
C141 C142 1.351(11)
C142 C143 1.374(11)
C143 C144 1.379(9)
O1 C2 1.175(11)
C1 C2 1.442(15)
C2 C3 1.490(16)
Pd2 P4 2.2586(18)
Pd2 P3 2.2731(17)
Pd2 Br3 2.4778(9)
Pd2 Br4 2.4784(10)
P3 C221 1.811(7)
P3 C227 1.813(6)
P3 C202 1.835(6)
P4 C239 1.816(7)
P4 C233 1.826(7)
P4 C212 1.838(6)
C201 C202 1.386(8)
C201 C206 1.414(8)
C201 C211 1.505(8)
C202 C203 1.404(8)
C203 C204 1.391(8)
C204 C205 1.370(9)
C205 C206 1.390(8)
C205 C210 1.528(8)
C206 C207 1.520(9)
C207 C208 1.479(14)
C207 C408 1.56(4)
C208 C209 1.556(10)
C209 C210 1.502(9)
C408 C409 1.552(11)
C409 C210 1.44(4)
C211 C216 1.405(8)
C211 C212 1.411(8)
C212 C213 1.385(9)
C213 C214 1.374(9)
C214 C215 1.388(9)
C215 C216 1.403(8)
C215 C220 1.509(9)
C216 C217 1.527(9)
C217 C218 1.497(17)
C217 C418 1.55(3)
C218 C219 1.548(9)
C219 C220 1.504(15)
C418 C419 1.548(10)
C419 C220 1.52(3)
C221 C222 1.381(9)
C221 C226 1.398(9)
C222 C223 1.388(11)
C223 C224 1.393(12)
C224 C225 1.375(11)
C225 C226 1.366(10)
C227 C228 1.383(9)
C227 C232 1.384(9)
C228 C229 1.380(9)
C229 C230 1.373(11)
C230 C231 1.357(11)
C231 C232 1.394(10)
C233 C238 1.386(11)
C233 C234 1.402(10)
C234 C235 1.388(10)
C235 C236 1.335(16)
C236 C237 1.380(16)
C237 C238 1.389(14)
C239 C240 1.380(9)
C239 C244 1.381(10)
C240 C241 1.377(10)
C241 C242 1.359(11)
C242 C243 1.353(12)
C243 C244 1.375(11)
